data_2102811
loop_
_publ_author_name
'Selvaraj, M.'
'Thamotharan, S.'
'Roy, Siddhartha'
'Vijayan, M.'

_publ_section_title
;
 X-ray studies of crystalline complexes involving amino acids and
 peptides. XLIV. Invariant features of supramolecular association and
 chiral effects in the complexes of arginine and lysine with tartaric
 acid
;
_journal_coeditor_code BK5044
_journal_issue 3
_journal_name_full 'Acta Crystallographica Section B'
_journal_page_first 459
_journal_page_last 468
_journal_paper_doi 10.1107/S010876810701107X
_journal_volume 63
_journal_year 2007
_chemical_formula_moiety '2(C6 H15 N4 O2) +, C4 H4 O6 2-'
_chemical_formula_sum 'C16 H34 N8 O10'
_chemical_formula_weight 498.51
_chemical_name_systematic
;
L-arginine L-tartaric acid complex
;
_space_group_IT_number 4
_symmetry_cell_setting monoclinic
_symmetry_space_group_name_Hall 'P 2yb'
_symmetry_space_group_name_H-M 'P 1 21 1'
_atom_sites_solution_hydrogens geom
_atom_sites_solution_primary direct
_atom_sites_solution_secondary difmap
_audit_creation_method SHELXL-97
_cell_angle_alpha 90.00
_cell_angle_beta 109.412(3)
_cell_angle_gamma 90.00
_cell_formula_units_Z 2
_cell_length_a 9.907(2)
_cell_length_b 8.7428(18)
_cell_length_c 14.076(3)
_cell_measurement_reflns_used 1374
_cell_measurement_temperature 298(2)
_cell_measurement_theta_max 25.0
_cell_measurement_theta_min 1.5
_cell_volume 1149.9(4)
_computing_cell_refinement 'Bruker SMART'
_computing_data_collection 'Bruker SMART'
_computing_data_reduction 'Bruker SAINT'
_computing_molecular_graphics 'Ortep-3 (Farrugia, 1997) and PyMOL (DeLano, 2002)'
_computing_publication_material 'PLATON (Spek, 2003)'
_computing_structure_refinement 'SHELXL-97 (Sheldrick, 1997)'
_computing_structure_solution 'SHELXS-97 (Sheldrick, 1997)'
_diffrn_ambient_temperature 298(2)
_diffrn_measured_fraction_theta_full 0.998
_diffrn_measured_fraction_theta_max 0.998
_diffrn_measurement_device_type 'Bruker SMART CCD area detector'
_diffrn_measurement_method '\f and \w scan'
_diffrn_radiation_monochromator graphite
_diffrn_radiation_source 'fine-focus sealed tube'
_diffrn_radiation_type MoK\a
_diffrn_radiation_wavelength 0.71073
_diffrn_reflns_av_R_equivalents 0.0158
_diffrn_reflns_av_sigmaI/netI 0.0141
_diffrn_reflns_limit_h_max 11
_diffrn_reflns_limit_h_min -11
_diffrn_reflns_limit_k_max 9
_diffrn_reflns_limit_k_min -10
_diffrn_reflns_limit_l_max 16
_diffrn_reflns_limit_l_min -16
_diffrn_reflns_number 8353
_diffrn_reflns_theta_full 25.00
_diffrn_reflns_theta_max 25.00
_diffrn_reflns_theta_min 1.53
_diffrn_standards_decay_% 0
_diffrn_standards_number 0
_exptl_absorpt_coefficient_mu 0.119
_exptl_absorpt_correction_type none
_exptl_crystal_colour colourless
_exptl_crystal_density_diffrn 1.440
_exptl_crystal_density_method 'not measured'
_exptl_crystal_description Plate
_exptl_crystal_F_000 532
_exptl_crystal_size_max 0.42
_exptl_crystal_size_mid 0.27
_exptl_crystal_size_min 0.15
_refine_diff_density_max 0.372
_refine_diff_density_min -0.174
_refine_ls_extinction_coef 0.0074(19)
_refine_ls_extinction_expression Fc^*^=kFc[1+0.001xFc^2^\l^3^/sin(2\q)]^-1/4^
_refine_ls_extinction_method SHELXL
_refine_ls_goodness_of_fit_ref 1.064
_refine_ls_hydrogen_treatment mixed
_refine_ls_matrix_type full
_refine_ls_number_parameters 380
_refine_ls_number_reflns 2162
_refine_ls_number_restraints 2
_refine_ls_restrained_S_all 1.063
_refine_ls_R_factor_all 0.0358
_refine_ls_R_factor_gt 0.0339
_refine_ls_shift/su_max 0.000
_refine_ls_shift/su_mean 0.000
_refine_ls_structure_factor_coef Fsqd
_refine_ls_weighting_details 'calc w=1/[\s^2^(Fo^2^)+(0.0559P)^2^+0.2589P] where P=(Fo^2^+2Fc^2^)/3'
_refine_ls_weighting_scheme calc
_refine_ls_wR_factor_gt 0.0868
_refine_ls_wR_factor_ref 0.0881
_reflns_number_gt 2054
_reflns_number_total 2162
_reflns_threshold_expression I>2\s(I)
_cod_data_source_file bk5044.cif
_cod_data_source_block II
_cod_database_code 2102811

loop_
_symmetry_equiv_pos_as_xyz
'x, y, z'
'-x, y+1/2, -z'

loop_
_atom_site_type_symbol
_atom_site_label
_atom_site_fract_x
_atom_site_fract_y
_atom_site_fract_z
_atom_site_U_iso_or_equiv
_atom_site_adp_type
_atom_site_calc_flag
_atom_site_refinement_flags
_atom_site_occupancy
O O1 0.6385(2) 0.3214(2) 0.80456(14) 0.0372(5) Uani d . 1
O O2 0.4988(2) 0.5225(3) 0.79604(15) 0.0513(6) Uani d . 1
N N1 0.5701(2) 0.2930(3) 0.60514(16) 0.0281(5) Uani d . 1
C C1 0.5556(3) 0.4243(3) 0.75787(18) 0.0292(5) Uani d . 1
C C2 0.5218(3) 0.4347(3) 0.64353(18) 0.0272(5) Uani d . 1
H H2 0.5767 0.5205 0.6304 0.033 Uiso calc R 1
C C3 0.3639(3) 0.4659(3) 0.58693(18) 0.0319(6) Uani d . 1
H H3A 0.3359 0.5594 0.6125 0.038 Uiso calc R 1
H H3B 0.3507 0.4814 0.5162 0.038 Uiso calc R 1
C C4 0.2674(3) 0.3360(4) 0.5972(2) 0.0411(7) Uani d . 1
H H4A 0.2712 0.2543 0.5515 0.049 Uiso calc R 1
H H4B 0.3043 0.2958 0.6652 0.049 Uiso calc R 1
C C5 0.1129(3) 0.3821(5) 0.5754(2) 0.0437(8) Uani d . 1
H H5A 0.0617 0.2990 0.5939 0.052 Uiso calc R 1
H H5B 0.1088 0.4703 0.6161 0.052 Uiso calc R 1
N N6 0.0434(2) 0.4192(3) 0.46961(17) 0.0386(6) Uani d . 1
C C7 -0.0955(3) 0.4425(4) 0.4291(2) 0.0343(6) Uani d . 1
N N8 -0.1806(3) 0.4440(4) 0.4843(2) 0.0475(7) Uani d . 1
N N9 -0.1526(3) 0.4666(4) 0.33043(18) 0.0439(7) Uani d . 1
O O11 0.8614(2) 0.2550(3) 0.69469(15) 0.0465(6) Uani d . 1
O O12 0.9239(3) 0.4992(3) 0.70440(18) 0.0654(8) Uani d . 1
N N11 0.9510(3) 0.2266(4) 0.89608(18) 0.0351(6) Uani d . 1
C C11 0.9236(3) 0.3724(4) 0.7406(2) 0.0428(8) Uani d . 1
C C12 1.0153(3) 0.3497(4) 0.8512(2) 0.0377(7) Uani d . 1
H H12 1.0222 0.4454 0.8888 0.045 Uiso calc R 1
C C13 1.1643(3) 0.3000(4) 0.8503(2) 0.0413(7) Uani d . 1
H H13A 1.1529 0.2096 0.8083 0.050 Uiso calc R 1
H H13B 1.2023 0.3806 0.8190 0.050 Uiso calc R 1
C C14 1.2733(3) 0.2651(4) 0.9523(2) 0.0435(7) Uani d . 1
H H14A 1.2378 0.1844 0.9851 0.052 Uiso calc R 1
H H14B 1.2901 0.3554 0.9946 0.052 Uiso calc R 1
C C15 1.4115(3) 0.2148(5) 0.9375(2) 0.0497(8) Uani d . 1
H H15A 1.3936 0.1272 0.8928 0.060 Uiso calc R 1
H H15B 1.4486 0.2971 0.9070 0.060 Uiso calc R 1
N N16 1.5155(3) 0.1749(4) 1.03412(18) 0.0466(7) Uani d . 1
C C17 1.6460(3) 0.2285(4) 1.0709(2) 0.0359(6) Uani d . 1
N N18 1.7052(3) 0.3150(4) 1.0187(2) 0.0445(7) Uani d . 1
N N19 1.7213(3) 0.1958(4) 1.1672(2) 0.0529(8) Uani d . 1
O O21 0.4623(2) 0.0132(3) 0.66299(17) 0.0444(5) Uani d . 1
O O22 0.5159(2) -0.2058(3) 0.60332(15) 0.0441(5) Uani d . 1
C C23 0.5371(3) -0.1060(3) 0.66868(19) 0.0305(6) Uani d . 1
C C24 0.6650(3) -0.1278(3) 0.76652(18) 0.0290(6) Uani d . 1
H H24 0.6454 -0.2162 0.8027 0.035 Uiso calc R 1
O O25 0.6877(2) 0.0017(2) 0.83055(14) 0.0365(5) Uani d D 1
C C26 0.7999(3) -0.1605(3) 0.74077(18) 0.0302(6) Uani d . 1
H H26 0.7883 -0.2606 0.7077 0.036 Uiso calc R 1
O O27 0.8179(2) -0.0494(3) 0.67198(14) 0.0387(5) Uani d . 1
C C28 0.9295(3) -0.1695(3) 0.83744(19) 0.0322(6) Uani d . 1
O O29 1.0307(2) -0.0753(3) 0.84651(17) 0.0479(6) Uani d . 1
O O30 0.9270(2) -0.2697(3) 0.89899(14) 0.0436(5) Uani d . 1
H H1A 0.527(3) 0.211(4) 0.619(2) 0.028(7) Uiso d . 1
H H1B 0.669(4) 0.278(5) 0.634(2) 0.048(9) Uiso d . 1
H H1C 0.545(3) 0.298(4) 0.537(2) 0.035(8) Uiso d . 1
H H6 0.101(3) 0.418(4) 0.432(2) 0.042(9) Uiso d . 1
H H8A -0.148(4) 0.445(5) 0.546(3) 0.045(9) Uiso d . 1
H H8B -0.269(4) 0.445(4) 0.454(2) 0.032(8) Uiso d . 1
H H9A -0.100(4) 0.458(5) 0.293(3) 0.060(11) Uiso d . 1
H H9B -0.246(4) 0.480(5) 0.309(3) 0.058(11) Uiso d . 1
H H11A 0.862(4) 0.238(5) 0.875(3) 0.050(10) Uiso d . 1
H H11B 0.988(3) 0.217(4) 0.966(2) 0.043(9) Uiso d . 1
H H11C 0.977(4) 0.134(5) 0.878(3) 0.055(11) Uiso d . 1
H H16 1.495(3) 0.116(4) 1.080(2) 0.037(8) Uiso d . 1
H H18A 1.670(3) 0.326(4) 0.952(3) 0.045(9) Uiso d . 1
H H18B 1.802(4) 0.352(5) 1.058(3) 0.053(10) Uiso d . 1
H H19A 1.676(3) 0.141(5) 1.202(3) 0.049(9) Uiso d . 1
H H19B 1.816(5) 0.213(6) 1.184(3) 0.082(14) Uiso d . 1
H H25 0.627(3) 0.067(4) 0.802(2) 0.051(11) Uiso d D 1
H H27 0.841(4) 0.040(6) 0.698(3) 0.054(11) Uiso d . 1

loop_
_atom_site_aniso_label
_atom_site_aniso_U_11
_atom_site_aniso_U_22
_atom_site_aniso_U_33
_atom_site_aniso_U_12
_atom_site_aniso_U_13
_atom_site_aniso_U_23
O1 0.0387(10) 0.0469(12) 0.0238(9) 0.0092(10) 0.0073(8) 0.0036(9)
O2 0.0635(14) 0.0573(15) 0.0324(11) 0.0204(12) 0.0149(10) -0.0043(10)
N1 0.0258(11) 0.0335(13) 0.0228(11) 0.0013(10) 0.0054(9) 0.0011(10)
C1 0.0262(11) 0.0341(14) 0.0254(12) -0.0020(12) 0.0061(10) -0.0014(11)
C2 0.0262(12) 0.0276(13) 0.0260(12) -0.0007(11) 0.0063(10) 0.0016(10)
C3 0.0306(13) 0.0355(15) 0.0260(13) 0.0036(12) 0.0046(10) 0.0032(11)
C4 0.0268(14) 0.0496(19) 0.0441(17) 0.0047(13) 0.0081(12) 0.0134(14)
C5 0.0268(13) 0.069(2) 0.0345(15) 0.0055(14) 0.0097(11) 0.0151(16)
N6 0.0248(10) 0.0620(17) 0.0294(11) 0.0048(12) 0.0095(9) 0.0076(12)
C7 0.0273(12) 0.0422(16) 0.0323(14) 0.0010(12) 0.0085(11) 0.0025(13)
N8 0.0216(11) 0.087(2) 0.0309(13) 0.0034(14) 0.0052(10) 0.0097(14)
N9 0.0341(13) 0.0660(19) 0.0284(12) 0.0022(13) 0.0062(10) 0.0024(13)
O11 0.0364(10) 0.0700(17) 0.0285(10) 0.0032(11) 0.0048(9) -0.0009(11)
O12 0.102(2) 0.0561(15) 0.0474(13) 0.0320(15) 0.0369(14) 0.0156(12)
N11 0.0247(12) 0.0541(17) 0.0238(12) -0.0006(11) 0.0045(9) -0.0020(11)
C11 0.0423(16) 0.055(2) 0.0377(16) 0.0255(16) 0.0227(13) 0.0132(16)
C12 0.0337(14) 0.0401(16) 0.0348(15) 0.0045(13) 0.0055(12) 0.0024(13)
C13 0.0375(15) 0.0504(18) 0.0354(15) -0.0042(14) 0.0114(12) 0.0021(14)
C14 0.0368(15) 0.055(2) 0.0376(16) 0.0000(14) 0.0104(13) 0.0020(14)
C15 0.0295(14) 0.073(2) 0.0467(17) -0.0026(15) 0.0121(13) 0.0046(17)
N16 0.0369(13) 0.0676(19) 0.0345(13) -0.0149(13) 0.0108(11) 0.0080(13)
C17 0.0360(14) 0.0428(16) 0.0286(13) -0.0071(13) 0.0106(11) -0.0039(12)
N18 0.0348(13) 0.0676(19) 0.0282(13) -0.0163(13) 0.0069(10) -0.0008(13)
N19 0.0464(15) 0.070(2) 0.0355(14) -0.0186(15) 0.0041(12) 0.0059(14)
O21 0.0260(9) 0.0392(12) 0.0571(13) 0.0015(9) -0.0009(9) 0.0086(10)
O22 0.0497(12) 0.0426(12) 0.0285(10) -0.0086(10) -0.0025(9) -0.0001(10)
C23 0.0249(12) 0.0323(14) 0.0297(13) -0.0044(11) 0.0031(10) 0.0072(12)
C24 0.0278(13) 0.0340(13) 0.0217(12) 0.0018(11) 0.0037(10) 0.0015(11)
O25 0.0354(10) 0.0408(12) 0.0280(10) 0.0070(9) 0.0034(8) -0.0069(9)
C26 0.0321(13) 0.0350(15) 0.0217(12) 0.0029(12) 0.0068(10) -0.0034(11)
O27 0.0406(11) 0.0524(13) 0.0243(9) -0.0025(10) 0.0123(8) 0.0012(10)
C28 0.0283(13) 0.0409(16) 0.0250(13) 0.0099(12) 0.0058(10) -0.0055(12)
O29 0.0295(10) 0.0553(14) 0.0489(12) 0.0007(11) -0.0005(9) -0.0013(11)
O30 0.0434(12) 0.0530(13) 0.0265(10) 0.0083(10) 0.0010(9) 0.0030(10)

loop_
_atom_type_symbol
_atom_type_description
_atom_type_scat_dispersion_real
_atom_type_scat_dispersion_imag
_atom_type_scat_source
C C 0.0033 0.0000 'International Tables Vol C Tables 4.2.6.8 and 6.1.1.4'
H H 0.0000 0.0000 'International Tables Vol C Tables 4.2.6.8 and 6.1.1.4'
N N 0.0061 0.0000 'International Tables Vol C Tables 4.2.6.8 and 6.1.1.4'
O O 0.0106 0.0000 'International Tables Vol C Tables 4.2.6.8 and 6.1.1.4'

loop_
_geom_angle_atom_site_label_1
_geom_angle_atom_site_label_2
_geom_angle_atom_site_label_3
_geom_angle
C2 N1 H1A 110.5(19)
C2 N1 H1B 112(2)
H1A N1 H1B 108(3)
C2 N1 H1C 110(2)
H1A N1 H1C 107(3)
H1B N1 H1C 110(3)
O2 C1 O1 125.7(2)
O2 C1 C2 116.1(2)
O1 C1 C2 118.1(2)
N1 C2 C3 110.8(2)
N1 C2 C1 110.2(2)
C3 C2 C1 112.8(2)
N1 C2 H2 107.6
C3 C2 H2 107.6
C1 C2 H2 107.6
C4 C3 C2 112.6(2)
C4 C3 H3A 109.1
C2 C3 H3A 109.1
C4 C3 H3B 109.1
C2 C3 H3B 109.1
H3A C3 H3B 107.8
C5 C4 C3 114.0(3)
C5 C4 H4A 108.8
C3 C4 H4A 108.8
C5 C4 H4B 108.8
C3 C4 H4B 108.8
H4A C4 H4B 107.6
N6 C5 C4 111.7(2)
N6 C5 H5A 109.3
C4 C5 H5A 109.3
N6 C5 H5B 109.3
C4 C5 H5B 109.3
H5A C5 H5B 107.9
C7 N6 C5 123.2(2)
C7 N6 H6 121(2)
C5 N6 H6 115(2)
N6 C7 N8 121.7(3)
N6 C7 N9 119.8(2)
N8 C7 N9 118.6(3)
C7 N8 H8A 122(2)
C7 N8 H8B 118(2)
H8A N8 H8B 120(3)
C7 N9 H9A 120(2)
C7 N9 H9B 115(2)
H9A N9 H9B 125(4)
C12 N11 H11A 108(3)
C12 N11 H11B 116(2)
H11A N11 H11B 112(3)
C12 N11 H11C 109(2)
H11A N11 H11C 112(4)
H11B N11 H11C 99(3)
O12 C11 O11 126.5(3)
O12 C11 C12 117.3(3)
O11 C11 C12 116.1(3)
N11 C12 C11 109.3(2)
N11 C12 C13 110.2(3)
C11 C12 C13 105.9(2)
N11 C12 H12 110.5
C11 C12 H12 110.5
C13 C12 H12 110.5
C14 C13 C12 115.6(2)
C14 C13 H13A 108.4
C12 C13 H13A 108.4
C14 C13 H13B 108.4
C12 C13 H13B 108.4
H13A C13 H13B 107.5
C13 C14 C15 108.6(2)
C13 C14 H14A 110.0
C15 C14 H14A 110.0
C13 C14 H14B 110.0
C15 C14 H14B 110.0
H14A C14 H14B 108.3
N16 C15 C14 109.4(2)
N16 C15 H15A 109.8
C14 C15 H15A 109.8
N16 C15 H15B 109.8
C14 C15 H15B 109.8
H15A C15 H15B 108.2
C17 N16 C15 125.8(3)
C17 N16 H16 111(2)
C15 N16 H16 123(2)
N16 C17 N18 123.2(3)
N16 C17 N19 117.9(3)
N18 C17 N19 118.9(3)
C17 N18 H18A 124(2)
C17 N18 H18B 114(2)
H18A N18 H18B 121(3)
C17 N19 H19A 117(2)
C17 N19 H19B 114(3)
H19A N19 H19B 128(4)
O22 C23 O21 125.7(2)
O22 C23 C24 117.6(2)
O21 C23 C24 116.6(2)
O25 C24 C26 109.5(2)
O25 C24 C23 112.3(2)
C26 C24 C23 109.6(2)
O25 C24 H24 108.4
C26 C24 H24 108.4
C23 C24 H24 108.4
C24 O25 H25 108(3)
O27 C26 C24 110.6(2)
O27 C26 C28 112.5(2)
C24 C26 C28 109.9(2)
O27 C26 H26 107.9
C24 C26 H26 107.9
C28 C26 H26 107.9
C26 O27 H27 114(3)
O30 C28 O29 125.9(2)
O30 C28 C26 116.9(2)
O29 C28 C26 117.1(2)

loop_
_geom_bond_atom_site_label_1
_geom_bond_atom_site_label_2
_geom_bond_distance
O1 C1 1.248(3)
O2 C1 1.242(3)
N1 C2 1.493(4)
N1 H1A 0.89(4)
N1 H1B 0.94(3)
N1 H1C 0.91(3)
C1 C2 1.534(3)
C2 C3 1.525(3)
C2 H2 0.9800
C3 C4 1.523(4)
C3 H3A 0.9700
C3 H3B 0.9700
C4 C5 1.512(4)
C4 H4A 0.9700
C4 H4B 0.9700
C5 N6 1.454(4)
C5 H5A 0.9700
C5 H5B 0.9700
N6 C7 1.319(3)
N6 H6 0.90(3)
C7 N8 1.323(4)
C7 N9 1.331(4)
N8 H8A 0.82(4)
N8 H8B 0.84(3)
N9 H9A 0.86(4)
N9 H9B 0.88(4)
O11 C11 1.260(4)
O12 C11 1.221(4)
N11 C12 1.494(4)
N11 H11A 0.84(4)
N11 H11B 0.93(3)
N11 H11C 0.92(5)
C11 C12 1.532(4)
C12 C13 1.544(4)
C12 H12 0.9800
C13 C14 1.513(4)
C13 H13A 0.9700
C13 H13B 0.9700
C14 C15 1.517(4)
C14 H14A 0.9700
C14 H14B 0.9700
C15 N16 1.450(4)
C15 H15A 0.9700
C15 H15B 0.9700
N16 C17 1.310(4)
N16 H16 0.89(3)
C17 N18 1.321(4)
C17 N19 1.343(4)
N18 H18A 0.89(3)
N18 H18B 0.99(4)
N19 H19A 0.90(4)
N19 H19B 0.90(5)
O21 C23 1.265(4)
O22 C23 1.234(4)
C23 C24 1.542(3)
C24 O25 1.417(3)
C24 C26 1.524(3)
C24 H24 0.9800
O25 H25 0.83(2)
C26 O27 1.424(3)
C26 C28 1.531(3)
C26 H26 0.9800
O27 H27 0.86(5)
C28 O30 1.238(4)
C28 O29 1.271(4)

loop_
_geom_hbond_atom_site_label_D
_geom_hbond_atom_site_label_H
_geom_hbond_atom_site_label_A
_geom_hbond_site_symmetry_A
_geom_hbond_distance_DH
_geom_hbond_distance_HA
_geom_hbond_distance_DA
_geom_hbond_angle_DHA
N1 H1A O21 . 0.89(4) 2.01(4) 2.892(3) 171(3)
N1 H1B O11 . 0.94(3) 1.82(4) 2.759(3) 177(3)
N1 H1C O22 2_656 0.91(3) 1.86(3) 2.770(3) 176(3)
N6 H6 O27 2_656 0.90(3) 1.91(3) 2.785(3) 164(3)
N8 H8A O12 1_455 0.82(4) 2.16(4) 2.961(4) 167(4)
N8 H8B O21 2_556 0.84(3) 2.15(3) 2.934(3) 155(3)
N9 H9A O29 2_656 0.86(4) 2.30(4) 3.130(4) 162(3)
N9 H9B O21 2_556 0.88(4) 2.33(4) 3.127(4) 151(3)
N11 H11A O1 . 0.84(4) 2.22(4) 3.046(3) 166(4)
N11 H11B O30 2_757 0.93(3) 1.81(3) 2.732(3) 170(3)
N11 H11C O29 . 0.92(5) 1.99(5) 2.906(4) 176(3)
N16 H16 O2 2_747 0.89(3) 1.92(3) 2.781(3) 162(3)
N18 H18A O1 1_655 0.89(3) 2.00(4) 2.863(3) 165(3)
N18 H18B O29 2_857 0.99(4) 1.86(4) 2.840(3) 168(3)
N19 H19A O2 2_747 0.90(4) 2.03(4) 2.841(4) 149(3)
N19 H19B O29 2_857 0.90(5) 2.52(5) 3.224(4) 136(4)
O25 H25 O1 . 0.83 2.23 2.840(3) 131
O27 H27 O11 . 0.86(5) 1.89(5) 2.698(4) 155(4)

loop_
_geom_torsion_atom_site_label_1
_geom_torsion_atom_site_label_2
_geom_torsion_atom_site_label_3
_geom_torsion_atom_site_label_4
_geom_torsion
O2 C1 C2 N1 -167.9(2)
O1 C1 C2 N1 13.4(3)
O2 C1 C2 C3 -43.4(3)
O1 C1 C2 C3 137.9(3)
N1 C2 C3 C4 59.8(3)
C1 C2 C3 C4 -64.4(3)
C2 C3 C4 C5 159.6(2)
C3 C4 C5 N6 68.1(4)
C4 C5 N6 C7 170.5(3)
C5 N6 C7 N8 4.8(5)
C5 N6 C7 N9 -175.8(3)
O12 C11 C12 N11 151.9(3)
O11 C11 C12 N11 -31.8(3)
O12 C11 C12 C13 -89.4(3)
O11 C11 C12 C13 86.8(3)
N11 C12 C13 C14 -59.8(4)
C11 C12 C13 C14 -177.9(3)
C12 C13 C14 C15 178.7(3)
C13 C14 C15 N16 -177.7(3)
C14 C15 N16 C17 -127.5(4)
C15 N16 C17 N18 -7.7(5)
C15 N16 C17 N19 171.0(3)
O22 C23 C24 O25 173.4(2)
O21 C23 C24 O25 -7.0(3)
O22 C23 C24 C26 51.4(3)
O21 C23 C24 C26 -129.0(3)
O25 C24 C26 O27 -72.9(3)
C23 C24 C26 O27 50.7(3)
O25 C24 C26 C28 51.9(3)
C23 C24 C26 C28 175.5(2)
O27 C26 C28 O30 -175.7(2)
C24 C26 C28 O30 60.6(3)
O27 C26 C28 O29 3.2(3)
C24 C26 C28 O29 -120.5(3)

loop_
_cod_related_entry_id
_cod_related_entry_database
_cod_related_entry_code
1 ChemSpider 30654481
